data_4026905
loop_
_publ_author_name
'Dane Holte'
'Daniel C. G. G\"otz'
'Phil S. Baran'

_publ_section_title
;
 An Approach to Mimicking the Sesquiterpene Cyclase Phase by
 Nickel-Promoted Diene/Alkyne Cooligomerization
;
_journal_name_full 'Journal of Organic Chemistry'
_journal_page_first 825
_journal_page_last 842
_journal_paper_doi 10.1021/jo202314a
_journal_volume 77
_journal_year 2012
_chemical_formula_moiety 'C26 H26 Br2 N2 O3'
_chemical_formula_sum 'C26 H26 Br2 N2 O3'
_chemical_formula_weight 574.31
_chemical_name_systematic
; 
 ? 
;
_space_group_IT_number 14
_symmetry_cell_setting monoclinic
_symmetry_space_group_name_Hall '-P 2ybc'
_symmetry_space_group_name_H-M 'P 1 21/c 1'
_atom_sites_solution_hydrogens geom
_atom_sites_solution_primary direct
_atom_sites_solution_secondary difmap
_audit_creation_method SHELXL-97
_cell_angle_alpha 90.00
_cell_angle_beta 96.2440(10)
_cell_angle_gamma 90.00
_cell_formula_units_Z 4
_cell_length_a 12.4712(3)
_cell_length_b 12.5580(3)
_cell_length_c 15.8397(4)
_cell_measurement_reflns_used 4221
_cell_measurement_temperature 100(2)
_cell_measurement_theta_max 25.93
_cell_measurement_theta_min 2.31
_cell_volume 2465.99(10)
_computing_cell_refinement 'Bruker SAINT'
_computing_data_collection 'Bruker APEX2'
_computing_data_reduction 'Bruker SAINT'
_computing_molecular_graphics 'Bruker SHELXTL'
_computing_publication_material 'Bruker SHELXTL'
_computing_structure_refinement 'SHELXL-97 (Sheldrick, 2008)'
_computing_structure_solution 'SHELXS-97 (Sheldrick, 2008)'
_diffrn_ambient_temperature 100(2)
_diffrn_measured_fraction_theta_full 0.997
_diffrn_measured_fraction_theta_max 0.990
_diffrn_measurement_device_type 'Bruker APEX-II CCD'
_diffrn_measurement_method '\f and \w scans'
_diffrn_radiation_monochromator graphite
_diffrn_radiation_source 'fine-focus sealed tube'
_diffrn_radiation_type MoK\a
_diffrn_radiation_wavelength 0.71073
_diffrn_reflns_av_R_equivalents 0.0245
_diffrn_reflns_av_sigmaI/netI 0.0403
_diffrn_reflns_limit_h_max 15
_diffrn_reflns_limit_h_min -14
_diffrn_reflns_limit_k_max 14
_diffrn_reflns_limit_k_min -15
_diffrn_reflns_limit_l_max 13
_diffrn_reflns_limit_l_min -19
_diffrn_reflns_number 11981
_diffrn_reflns_theta_full 25.00
_diffrn_reflns_theta_max 26.38
_diffrn_reflns_theta_min 1.64
_exptl_absorpt_coefficient_mu 3.317
_exptl_absorpt_correction_T_max 0.7772
_exptl_absorpt_correction_T_min 0.5426
_exptl_absorpt_correction_type multi-scan
_exptl_absorpt_process_details SADABS
_exptl_crystal_colour Colorless
_exptl_crystal_density_diffrn 1.547
_exptl_crystal_description Block
_exptl_crystal_F_000 1160
_exptl_crystal_size_max 0.21
_exptl_crystal_size_mid 0.15
_exptl_crystal_size_min 0.08
_refine_diff_density_max 0.931
_refine_diff_density_min -0.377
_refine_diff_density_rms 0.079
_refine_ls_extinction_method none
_refine_ls_goodness_of_fit_ref 1.043
_refine_ls_hydrogen_treatment constr
_refine_ls_matrix_type full
_refine_ls_number_parameters 298
_refine_ls_number_reflns 4993
_refine_ls_number_restraints 0
_refine_ls_restrained_S_all 1.043
_refine_ls_R_factor_all 0.0642
_refine_ls_R_factor_gt 0.0398
_refine_ls_shift/su_max 0.001
_refine_ls_shift/su_mean 0.000
_refine_ls_structure_factor_coef Fsqd
_refine_ls_weighting_details 'calc w=1/[\s^2^(Fo^2^)+(0.0531P)^2^+1.1371P] where P=(Fo^2^+2Fc^2^)/3'
_refine_ls_weighting_scheme calc
_refine_ls_wR_factor_gt 0.0945
_refine_ls_wR_factor_ref 0.1043
_reflns_number_gt 3665
_reflns_number_total 4993
_reflns_threshold_expression >2sigma(I)
_cod_data_source_file jo202314a_si_004.cif
_cod_data_source_block baran236
_cod_database_code 4026905

loop_
_symmetry_equiv_pos_as_xyz
'x, y, z'
'-x, y+1/2, -z+1/2'
'-x, -y, -z'
'x, -y-1/2, z-1/2'

loop_
_atom_site_label
_atom_site_type_symbol
_atom_site_fract_x
_atom_site_fract_y
_atom_site_fract_z
_atom_site_U_iso_or_equiv
_atom_site_adp_type
_atom_site_occupancy
_atom_site_symmetry_multiplicity
_atom_site_calc_flag
_atom_site_refinement_flags
Br1 Br 0.36532(3) 1.10416(3) 0.37231(3) 0.04685(15) Uani 1 1 d .
Br2 Br -0.20012(3) 0.77506(3) 1.00843(2) 0.03874(13) Uani 1 1 d .
O1 O 0.1706(2) 0.67387(18) 0.47780(16) 0.0408(7) Uani 1 1 d .
O2 O 0.0722(2) 0.61279(17) 0.57789(16) 0.0383(6) Uani 1 1 d .
O3 O 0.07559(19) 0.92334(16) 0.66038(15) 0.0306(5) Uani 1 1 d .
N1 N 0.1136(2) 0.7915(2) 0.56902(18) 0.0283(6) Uani 1 1 d .
N2 N 0.0102(2) 0.7565(2) 0.68094(18) 0.0300(7) Uani 1 1 d .
H2 H 0.0075 0.6925 0.6583 0.036 Uiso 1 1 calc R
C1 C 0.3520(3) 0.6528(3) 0.2734(3) 0.0463(10) Uani 1 1 d .
H1A H 0.4296 0.6502 0.2653 0.056 Uiso 1 1 calc R
H1B H 0.3131 0.6037 0.2318 0.056 Uiso 1 1 calc R
C2 C 0.3113(3) 0.7627(3) 0.2572(3) 0.0472(10) Uani 1 1 d .
H2A H 0.2425 0.7762 0.2755 0.057 Uiso 1 1 calc R
C3 C 0.3547(4) 0.8446(3) 0.2217(3) 0.0543(11) Uani 1 1 d .
H3 H 0.3119 0.9073 0.2151 0.065 Uiso 1 1 calc R
C4 C 0.4656(4) 0.8501(4) 0.1902(3) 0.0623(13) Uani 1 1 d .
H4A H 0.4641 0.9053 0.1454 0.075 Uiso 1 1 calc R
H4B H 0.4808 0.7810 0.1639 0.075 Uiso 1 1 calc R
C5 C 0.5574(4) 0.8754(3) 0.2588(3) 0.0582(12) Uani 1 1 d .
H5A H 0.6240 0.8897 0.2320 0.070 Uiso 1 1 calc R
H5B H 0.5394 0.9405 0.2897 0.070 Uiso 1 1 calc R
C6 C 0.5769(3) 0.7867(3) 0.3196(3) 0.0469(10) Uani 1 1 d .
H6 H 0.6304 0.7359 0.3094 0.056 Uiso 1 1 calc R
C7 C 0.5250(4) 0.7729(4) 0.3871(3) 0.0576(12) Uani 1 1 d .
H7 H 0.4874 0.8318 0.4075 0.069 Uiso 1 1 calc R
C8 C 0.5225(4) 0.6672(4) 0.4339(3) 0.0654(14) Uani 1 1 d .
H8A H 0.5498 0.6780 0.4944 0.079 Uiso 1 1 calc R
H8B H 0.5709 0.6160 0.4094 0.079 Uiso 1 1 calc R
C9 C 0.4090(4) 0.6207(4) 0.4282(3) 0.0606(13) Uani 1 1 d .
H9 H 0.3885 0.5915 0.4794 0.073 Uiso 1 1 calc R
C10 C 0.3371(3) 0.6157(3) 0.3634(3) 0.0460(10) Uani 1 1 d .
C11 C 0.2260(3) 0.5677(3) 0.3656(3) 0.0502(11) Uani 1 1 d .
H11A H 0.1745 0.6086 0.3261 0.060 Uiso 1 1 calc R
H11B H 0.2275 0.4940 0.3434 0.060 Uiso 1 1 calc R
C12 C 0.1829(3) 0.5640(3) 0.4503(3) 0.0428(10) Uani 1 1 d .
H12A H 0.1124 0.5269 0.4454 0.051 Uiso 1 1 calc R
H12B H 0.2335 0.5252 0.4919 0.051 Uiso 1 1 calc R
C13 C 0.1149(3) 0.6852(3) 0.5443(2) 0.0328(8) Uani 1 1 d .
C14 C 0.1726(3) 0.8695(2) 0.5244(2) 0.0276(8) Uani 1 1 d .
C15 C 0.1194(3) 0.9281(3) 0.4592(2) 0.0359(8) Uani 1 1 d .
H15 H 0.0437 0.9205 0.4456 0.043 Uiso 1 1 calc R
C16 C 0.1766(3) 0.9979(3) 0.4136(2) 0.0373(9) Uani 1 1 d .
H16 H 0.1410 1.0378 0.3678 0.045 Uiso 1 1 calc R
C17 C 0.2859(3) 1.0089(3) 0.4356(2) 0.0328(8) Uani 1 1 d .
C18 C 0.3398(3) 0.9525(3) 0.5019(2) 0.0383(9) Uani 1 1 d .
H18 H 0.4150 0.9625 0.5171 0.046 Uiso 1 1 calc R
C19 C 0.2820(3) 0.8811(3) 0.5461(2) 0.0353(8) Uani 1 1 d .
H19 H 0.3177 0.8402 0.5912 0.042 Uiso 1 1 calc R
C20 C 0.0649(3) 0.8304(2) 0.6405(2) 0.0268(7) Uani 1 1 d .
C21 C -0.0429(3) 0.7684(2) 0.7545(2) 0.0281(7) Uani 1 1 d .
C22 C -0.0512(3) 0.8639(3) 0.7976(2) 0.0325(8) Uani 1 1 d .
H22 H -0.0236 0.9278 0.7761 0.039 Uiso 1 1 calc R
C23 C -0.1000(3) 0.8653(3) 0.8724(2) 0.0341(8) Uani 1 1 d .
H23 H -0.1060 0.9304 0.9021 0.041 Uiso 1 1 calc R
C24 C -0.1396(3) 0.7728(2) 0.9034(2) 0.0293(7) Uani 1 1 d .
C25 C -0.1345(3) 0.6779(3) 0.8600(2) 0.0319(8) Uani 1 1 d .
H25 H -0.1644 0.6147 0.8807 0.038 Uiso 1 1 calc R
C26 C -0.0856(3) 0.6762(2) 0.7863(2) 0.0303(8) Uani 1 1 d .
H26 H -0.0808 0.6110 0.7566 0.036 Uiso 1 1 calc R

loop_
_atom_site_aniso_label
_atom_site_aniso_U_11
_atom_site_aniso_U_22
_atom_site_aniso_U_33
_atom_site_aniso_U_23
_atom_site_aniso_U_13
_atom_site_aniso_U_12
Br1 0.0591(3) 0.0333(2) 0.0548(3) 0.00225(17) 0.0366(2) -0.00633(18)
Br2 0.0442(2) 0.0341(2) 0.0409(2) 0.00328(16) 0.01831(17) -0.00363(16)
O1 0.0544(17) 0.0252(12) 0.0471(16) -0.0069(11) 0.0247(14) -0.0055(12)
O2 0.0483(16) 0.0205(11) 0.0499(16) -0.0007(11) 0.0224(13) -0.0047(11)
O3 0.0368(14) 0.0195(11) 0.0369(13) 0.0002(10) 0.0109(11) -0.0026(10)
N1 0.0325(16) 0.0196(13) 0.0346(16) 0.0007(11) 0.0120(13) -0.0030(12)
N2 0.0362(17) 0.0176(12) 0.0384(17) -0.0017(12) 0.0145(14) -0.0028(12)
C1 0.044(2) 0.050(2) 0.045(2) -0.0117(19) 0.0048(19) -0.004(2)
C2 0.042(2) 0.054(2) 0.045(2) -0.012(2) 0.000(2) -0.005(2)
C3 0.068(3) 0.043(2) 0.052(3) -0.001(2) 0.003(2) 0.008(2)
C4 0.076(4) 0.059(3) 0.055(3) 0.003(2) 0.024(3) 0.005(3)
C5 0.064(3) 0.053(3) 0.062(3) -0.004(2) 0.025(3) -0.020(2)
C6 0.036(2) 0.051(2) 0.056(3) -0.008(2) 0.013(2) -0.0051(19)
C7 0.049(3) 0.082(3) 0.043(2) -0.015(2) 0.011(2) -0.024(2)
C8 0.063(3) 0.095(4) 0.039(2) 0.002(2) 0.010(2) -0.031(3)
C9 0.058(3) 0.082(3) 0.045(3) -0.003(2) 0.019(2) -0.021(3)
C10 0.043(2) 0.055(3) 0.042(2) -0.0019(19) 0.013(2) -0.005(2)
C11 0.051(3) 0.053(2) 0.050(3) -0.013(2) 0.016(2) -0.009(2)
C12 0.048(2) 0.0283(18) 0.056(3) -0.0128(18) 0.020(2) -0.0099(17)
C13 0.036(2) 0.0239(17) 0.040(2) -0.0022(15) 0.0110(17) 0.0004(15)
C14 0.032(2) 0.0192(15) 0.0328(19) -0.0001(14) 0.0091(16) -0.0013(14)
C15 0.0255(19) 0.0336(18) 0.049(2) 0.0050(17) 0.0041(17) 0.0009(15)
C16 0.038(2) 0.0323(18) 0.043(2) 0.0119(16) 0.0092(18) 0.0052(16)
C17 0.043(2) 0.0214(16) 0.038(2) 0.0004(15) 0.0214(17) -0.0034(15)
C18 0.030(2) 0.045(2) 0.041(2) -0.0028(18) 0.0119(17) -0.0088(17)
C19 0.031(2) 0.041(2) 0.034(2) 0.0056(16) 0.0049(16) -0.0009(16)
C20 0.0236(18) 0.0234(17) 0.0335(19) 0.0052(14) 0.0032(15) 0.0028(14)
C21 0.0291(19) 0.0213(16) 0.0343(19) 0.0031(14) 0.0056(15) 0.0011(14)
C22 0.036(2) 0.0209(16) 0.042(2) 0.0046(15) 0.0126(17) 0.0005(14)
C23 0.043(2) 0.0213(16) 0.040(2) 0.0005(15) 0.0142(17) 0.0003(15)
C24 0.0244(18) 0.0287(17) 0.0360(19) 0.0042(15) 0.0093(15) 0.0032(14)
C25 0.030(2) 0.0244(17) 0.042(2) 0.0025(15) 0.0101(17) -0.0009(15)
C26 0.031(2) 0.0184(15) 0.042(2) 0.0000(14) 0.0092(16) -0.0035(14)

loop_
_atom_type_symbol
_atom_type_description
_atom_type_scat_dispersion_real
_atom_type_scat_dispersion_imag
_atom_type_scat_source
C C 0.0033 0.0016 'International Tables Vol C Tables 4.2.6.8 and 6.1.1.4'
H H 0.0000 0.0000 'International Tables Vol C Tables 4.2.6.8 and 6.1.1.4'
Br Br -0.2901 2.4595 'International Tables Vol C Tables 4.2.6.8 and 6.1.1.4'
N N 0.0061 0.0033 'International Tables Vol C Tables 4.2.6.8 and 6.1.1.4'
O O 0.0106 0.0060 'International Tables Vol C Tables 4.2.6.8 and 6.1.1.4'

loop_
_geom_angle_atom_site_label_1
_geom_angle_atom_site_label_2
_geom_angle_atom_site_label_3
_geom_angle
C13 O1 C12 114.7(3)
C13 N1 C20 124.8(3)
C13 N1 C14 119.1(3)
C20 N1 C14 115.9(2)
C20 N2 C21 128.7(3)
C20 N2 H2 115.7
C21 N2 H2 115.7
C2 C1 C10 111.7(3)
C2 C1 H1A 109.3
C10 C1 H1A 109.3
C2 C1 H1B 109.3
C10 C1 H1B 109.3
H1A C1 H1B 107.9
C3 C2 C1 130.7(4)
C3 C2 H2A 114.7
C1 C2 H2A 114.7
C2 C3 C4 127.3(4)
C2 C3 H3 116.3
C4 C3 H3 116.3
C3 C4 C5 114.4(4)
C3 C4 H4A 108.6
C5 C4 H4A 108.6
C3 C4 H4B 108.6
C5 C4 H4B 108.6
H4A C4 H4B 107.6
C6 C5 C4 111.4(4)
C6 C5 H5A 109.3
C4 C5 H5A 109.3
C6 C5 H5B 109.3
C4 C5 H5B 109.3
H5A C5 H5B 108.0
C7 C6 C5 124.5(4)
C7 C6 H6 117.7
C5 C6 H6 117.7
C6 C7 C8 123.1(5)
C6 C7 H7 118.4
C8 C7 H7 118.4
C7 C8 C9 111.9(4)
C7 C8 H8A 109.2
C9 C8 H8A 109.2
C7 C8 H8B 109.2
C9 C8 H8B 109.2
H8A C8 H8B 107.9
C10 C9 C8 128.8(4)
C10 C9 H9 115.6
C8 C9 H9 115.6
C9 C10 C11 124.1(4)
C9 C10 C1 125.6(4)
C11 C10 C1 110.3(4)
C12 C11 C10 116.8(4)
C12 C11 H11A 108.1
C10 C11 H11A 108.1
C12 C11 H11B 108.1
C10 C11 H11B 108.1
H11A C11 H11B 107.3
O1 C12 C11 107.3(3)
O1 C12 H12A 110.3
C11 C12 H12A 110.3
O1 C12 H12B 110.3
C11 C12 H12B 110.3
H12A C12 H12B 108.5
O2 C13 O1 124.2(3)
O2 C13 N1 125.4(3)
O1 C13 N1 110.4(3)
C19 C14 C15 120.9(3)
C19 C14 N1 119.3(3)
C15 C14 N1 119.8(3)
C14 C15 C16 119.8(3)
C14 C15 H15 120.1
C16 C15 H15 120.1
C17 C16 C15 118.9(3)
C17 C16 H16 120.5
C15 C16 H16 120.5
C16 C17 C18 122.0(3)
C16 C17 Br1 119.1(3)
C18 C17 Br1 118.9(3)
C17 C18 C19 118.6(3)
C17 C18 H18 120.7
C19 C18 H18 120.7
C14 C19 C18 119.8(3)
C14 C19 H19 120.1
C18 C19 H19 120.1
O3 C20 N2 125.8(3)
O3 C20 N1 119.4(3)
N2 C20 N1 114.9(3)
C22 C21 C26 119.3(3)
C22 C21 N2 124.3(3)
C26 C21 N2 116.3(3)
C21 C22 C23 119.5(3)
C21 C22 H22 120.3
C23 C22 H22 120.3
C24 C23 C22 120.1(3)
C24 C23 H23 119.9
C22 C23 H23 119.9
C23 C24 C25 121.0(3)
C23 C24 Br2 119.5(2)
C25 C24 Br2 119.5(2)
C26 C25 C24 118.9(3)
C26 C25 H25 120.5
C24 C25 H25 120.5
C25 C26 C21 121.2(3)
C25 C26 H26 119.4
C21 C26 H26 119.4

loop_
_geom_bond_atom_site_label_1
_geom_bond_atom_site_label_2
_geom_bond_distance
Br1 C17 1.906(3)
Br2 C24 1.901(3)
O1 C13 1.330(4)
O1 C12 1.461(4)
O2 C13 1.206(4)
O3 C20 1.212(4)
N1 C13 1.392(4)
N1 C20 1.429(4)
N1 C14 1.454(4)
N2 C20 1.353(4)
N2 C21 1.410(4)
N2 H2 0.8800
C1 C2 1.483(6)
C1 C10 1.531(5)
C1 H1A 0.9900
C1 H1B 0.9900
C2 C3 1.316(6)
C2 H2A 0.9500
C3 C4 1.523(6)
C3 H3 0.9500
C4 C5 1.525(7)
C4 H4A 0.9900
C4 H4B 0.9900
C5 C6 1.475(6)
C5 H5A 0.9900
C5 H5B 0.9900
C6 C7 1.321(6)
C6 H6 0.9500
C7 C8 1.522(7)
C7 H7 0.9500
C8 C9 1.525(6)
C8 H8A 0.9900
C8 H8B 0.9900
C9 C10 1.289(6)
C9 H9 0.9500
C10 C11 1.515(6)
C11 C12 1.499(5)
C11 H11A 0.9900
C11 H11B 0.9900
C12 H12A 0.9900
C12 H12B 0.9900
C14 C19 1.378(5)
C14 C15 1.378(5)
C15 C16 1.383(5)
C15 H15 0.9500
C16 C17 1.376(5)
C16 H16 0.9500
C17 C18 1.380(5)
C18 C19 1.387(5)
C18 H18 0.9500
C19 H19 0.9500
C21 C22 1.389(4)
C21 C26 1.391(4)
C22 C23 1.390(5)
C22 H22 0.9500
C23 C24 1.373(4)
C23 H23 0.9500
C24 C25 1.381(5)
C25 C26 1.374(4)
C25 H25 0.9500
C26 H26 0.9500

loop_
_geom_hbond_atom_site_label_D
_geom_hbond_atom_site_label_H
_geom_hbond_atom_site_label_A
_geom_hbond_distance_DH
_geom_hbond_distance_HA
_geom_hbond_distance_DA
_geom_hbond_angle_DHA
N2 H2 O2 0.88 1.87 2.607(3) 140.0

loop_
_cod_related_entry_id
_cod_related_entry_database
_cod_related_entry_code
1 ChemSpider 30659450
